data_4510861
loop_
_publ_author_name
'Eckshtain-Levi, Meital'
'Yufit, Dmitry'
'Shimon, Linda J. W.'
'Kirillov, Alexander M.'
'Benisvy, Laurent'

_publ_section_title
;
 Os(VI)O2/K Metal--Organic Frameworks: Infinite Chain, Grid, and Porous
 Networks
;
_journal_issue 6
_journal_name_full 'Crystal Growth &amp; Design'
_journal_page_first 2703
_journal_paper_doi 10.1021/cg4016178
_journal_volume 14
_journal_year 2014
_chemical_formula_moiety 'C16 H21 K2 N2 O7 Os, 5(C H4 O)'
_chemical_formula_sum 'C21 H40 K2 N2 O12 Os'
_chemical_formula_weight 780.95
_chemical_name_systematic
;
 ? 
;
_space_group_crystal_system monoclinic
_space_group_IT_number 14
_space_group_name_Hall '-P 2ybc'
_space_group_name_H-M_alt 'P 1 21/c 1'
_symmetry_space_group_name_Hall '-P 2ybc'
_symmetry_space_group_name_H-M 'P 1 21/c 1'
_atom_sites_solution_hydrogens geom
_atom_sites_solution_primary iterative
_atom_sites_solution_secondary difmap
_audit_creation_date 2013-09-18
_audit_creation_method
;
Olex2 1.2-beta
(compiled 2013.09.17 svn.r2790 for OlexSys, GUI svn.r4601)
;
_cell_angle_alpha 90.00
_cell_angle_beta 100.3064(15)
_cell_angle_gamma 90.00
_cell_formula_units_Z 4
_cell_length_a 13.3502(2)
_cell_length_b 7.10564(11)
_cell_length_c 30.6426(4)
_cell_measurement_reflns_used 14547
_cell_measurement_temperature 120.0(2)
_cell_measurement_theta_max 33.0449
_cell_measurement_theta_min 2.6970
_cell_volume 2859.91(7)
_computing_cell_refinement
;
CrysAlisPro, Agilent Technologies,
Version 1.171.35.15 (release 03-08-2011 CrysAlis171 .NET)
(compiled Aug  3 2011,13:03:54)
;
_computing_data_collection
;
CrysAlisPro, Agilent Technologies,
Version 1.171.35.15 (release 03-08-2011 CrysAlis171 .NET)
(compiled Aug  3 2011,13:03:54)
;
_computing_data_reduction
;
CrysAlisPro, Agilent Technologies,
Version 1.171.35.15 (release 03-08-2011 CrysAlis171 .NET)
(compiled Aug  3 2011,13:03:54)
;
_computing_molecular_graphics
;
O. V. Dolomanov, L. J. Bourhis, R. J. Gildea, J. A. K. Howard and H. Puschmann,
OLEX2: a complete structure solution, refinement and analysis program.
J. Appl. Cryst. (2009). 42, 339-341.
;
_computing_publication_material
;
O. V. Dolomanov, L. J. Bourhis, R. J. Gildea, J. A. K. Howard and H. Puschmann,
OLEX2: a complete structure solution, refinement and analysis program.
J. Appl. Cryst. (2009). 42, 339-341.
;
_computing_structure_refinement
;
SHELX, G.M. Sheldrick, Acta Cryst.
(2008). A64, 112-122
;
_computing_structure_solution
;
L.J. Bourhis, O.V. Dolomanov, R.J. Gildea, J.A.K. Howard, H. Puschmann, 
in preparation (2013)
;
_diffrn_ambient_temperature 120.0(2)
_diffrn_detector CCD
_diffrn_detector_area_resol_mean 16.1511
_diffrn_detector_type Sapphire3
_diffrn_measured_fraction_theta_full 0.999
_diffrn_measured_fraction_theta_max 0.999
_diffrn_measurement_details
;
  1 omega -100.00   -4.00   0.5000   20.0000
omega____ theta____ kappa____ phi______ frames
    -      -27.3213  -38.0000   90.0000 192

  2 omega -100.00   -9.00   0.5000   20.0000
omega____ theta____ kappa____ phi______ frames
    -      -27.3213  -38.0000    0.0000 182

  3 omega   66.00  100.00   0.5000   20.0000
omega____ theta____ kappa____ phi______ frames
    -       27.9463 -152.0000  -21.0000 68

  4 omega   68.00   96.00   0.5000   20.0000
omega____ theta____ kappa____ phi______ frames
    -       27.9463  179.0000   60.0000 56

  5 omega  -97.00    3.00   0.5000   20.0000
omega____ theta____ kappa____ phi______ frames
    -      -27.3213  -77.0000  -90.0000 200

  6 omega -104.00  -32.00   0.5000   20.0000
omega____ theta____ kappa____ phi______ frames
    -      -27.3213  179.0000 -180.0000 144

  7 omega  -50.00   45.00   0.5000   20.0000
omega____ theta____ kappa____ phi______ frames
    -      -27.3213   38.0000   60.0000 190

  8 omega  -50.00   45.00   0.5000   20.0000
omega____ theta____ kappa____ phi______ frames
    -      -27.3213   38.0000 -180.0000 190

  9 omega   56.00  104.00   0.5000   20.0000
omega____ theta____ kappa____ phi______ frames
    -       27.9463  179.0000  -60.0000 96

 10 omega   56.00  104.00   0.5000   20.0000
omega____ theta____ kappa____ phi______ frames
    -       27.9463  179.0000 -180.0000 96
;
_diffrn_measurement_device '3-circle diffractometer'
_diffrn_measurement_device_type 'Xcalibur, Sapphire3, Gemini ultra'
_diffrn_measurement_method \w-scan
_diffrn_orient_matrix_UB_11 -0.0099414000
_diffrn_orient_matrix_UB_12 -0.0100606000
_diffrn_orient_matrix_UB_13 -0.0234060000
_diffrn_orient_matrix_UB_21 0.0529588000
_diffrn_orient_matrix_UB_22 0.0045334000
_diffrn_orient_matrix_UB_23 -0.0002662000
_diffrn_orient_matrix_UB_31 0.0034257000
_diffrn_orient_matrix_UB_32 -0.0992177000
_diffrn_orient_matrix_UB_33 0.0023715000
_diffrn_radiation_collimation monochromator
_diffrn_radiation_monochromator graphite
_diffrn_radiation_type 'Mo K\a'
_diffrn_radiation_wavelength 0.7107
_diffrn_radiation_xray_symbol Mo
_diffrn_reflns_av_R_equivalents 0.0440
_diffrn_reflns_av_unetI/netI 0.0292
_diffrn_reflns_limit_h_max 18
_diffrn_reflns_limit_h_min -18
_diffrn_reflns_limit_k_max 9
_diffrn_reflns_limit_k_min -9
_diffrn_reflns_limit_l_max 41
_diffrn_reflns_limit_l_min -41
_diffrn_reflns_number 42187
_diffrn_reflns_theta_full 29.00
_diffrn_reflns_theta_max 29.00
_diffrn_reflns_theta_min 2.70
_diffrn_source 'Enhance (Mo) X-ray Source'
_diffrn_source_current 35
_diffrn_source_type 'sealed tube'
_diffrn_source_voltage 50
_exptl_absorpt_coefficient_mu 4.811
_exptl_absorpt_correction_T_max 0.857
_exptl_absorpt_correction_T_min 0.423
_exptl_absorpt_correction_type gaussian
_exptl_absorpt_process_details
;
CrysAlisPro, Agilent Technologies,
Version 1.171.35.15 (release 03-08-2011 CrysAlis171 .NET)
(compiled Aug  3 2011,13:03:54)
Numerical absorption correction based on gaussian integration over
a multifaceted crystal model
;
_exptl_crystal_colour black
_exptl_crystal_density_diffrn 1.814
_exptl_crystal_density_method 'not measured'
_exptl_crystal_description prism
_exptl_crystal_F_000 1560
_exptl_crystal_size_max 0.2892
_exptl_crystal_size_mid 0.1224
_exptl_crystal_size_min 0.0359
_refine_diff_density_max 1.234
_refine_diff_density_min -1.091
_refine_diff_density_rms 0.119
_refine_ls_extinction_method none
_refine_ls_goodness_of_fit_ref 1.070
_refine_ls_hydrogen_treatment mixed
_refine_ls_matrix_type full
_refine_ls_number_parameters 371
_refine_ls_number_reflns 7611
_refine_ls_number_restraints 4
_refine_ls_restrained_S_all 1.071
_refine_ls_R_factor_all 0.0298
_refine_ls_R_factor_gt 0.0254
_refine_ls_shift/su_max 0.005
_refine_ls_shift/su_mean 0.000
_refine_ls_structure_factor_coef Fsqd
_refine_ls_weighting_details 'calc w=1/[\s^2^(Fo^2^)+(0.0230P)^2^+3.8000P] where P=(Fo^2^+2Fc^2^)/3'
_refine_ls_weighting_scheme calc
_refine_ls_wR_factor_gt 0.0552
_refine_ls_wR_factor_ref 0.0567
_reflns_number_gt 6921
_reflns_number_total 7611
_reflns_threshold_expression >2sigma(I)
_cod_data_source_file cg4016178_si_001.cif
_cod_data_source_block Os2A_dbl27fin
_cod_depositor_comments 'Adding full bibliography for 4510860--4510862.cif.'
_cod_original_cell_volume 2859.92(8)
_cod_database_code 4510861
_olex2_refinement_description
;
1. Fixed Uiso
 At 1.2 times of:
  All C(H) groups, All C(H,H) groups
 At 1.5 times of:
  All C(H,H,H) groups, All O(H) groups
2. Restrained distances
 O5-H5
 0.85 with sigma of 0.01
 O5S-H5S
 0.85 with sigma of 0.01
 C16-H5
 1.888401 with sigma of 0.02
 C5S-H5S
 1.972934 with sigma of 0.02
3. Others
 Fixed Sof: Os1(0.99) O5S(0.7) H5S(0.7) C5S(0.7) H5SA(0.7) H5SB(0.7) H5SC(0.7)
 O6S(0.3) H6S(0.3) C6S(0.3) H6SA(0.3) H6SB(0.3) H6SC(0.3) Os1A(0.01)
4.a Riding coordinates:
 O4S(H4S), C4S(H4SA,H4SB,H4SC)
4.b Secondary CH2 refined with riding coordinates:
 C1(H1A,H1B), C2(H2A,H2B), C15(H15A,H15B), C16(H16A,H16B)
4.c Me refined with riding coordinates:
 C2S(H2SA,H2SB,H2SC)
4.d Aromatic/amide H refined with riding coordinates:
 C7(H7), C9(H9)
4.e Idealised Me refined as rotating group:
 C1S(H1SA,H1SB,H1SC), C5S(H5SA,H5SB,H5SC), C11(H11A,H11B,H11C), C12(H12A,H12B,
 H12C), C13(H13A,H13B,H13C), C6S(H6SA,H6SB,H6SC), C3S(H3SA,H3SB,H3SC)
4.f Idealised tetrahedral OH refined as rotating group:
 O6S(H6S)
;

loop_
_space_group_symop_id
_space_group_symop_operation_xyz
1 'x, y, z'
2 '-x, y+1/2, -z+1/2'
3 '-x, -y, -z'
4 'x, -y-1/2, z-1/2'

loop_
_atom_site_label
_atom_site_type_symbol
_atom_site_fract_x
_atom_site_fract_y
_atom_site_fract_z
_atom_site_U_iso_or_equiv
_atom_site_adp_type
_atom_site_occupancy
_atom_site_symmetry_multiplicity
_atom_site_calc_flag
_atom_site_refinement_flags
_atom_site_disorder_assembly
_atom_site_disorder_group
Os1 Os 1.121116(8) 0.848607(15) 0.674932(3) 0.01042(4) Uani 0.99 1 d P . 1
K1 K 0.74927(5) 0.79612(9) 0.77930(2) 0.01846(13) Uani 1 1 d . . .
K2 K 0.88716(5) 0.57418(10) 0.40395(2) 0.02224(14) Uani 1 1 d . . .
O1 O 1.19889(15) 0.9023(3) 0.73561(6) 0.0157(4) Uani 1 1 d . . .
O1S O 1.24521(15) 0.8763(3) 0.64108(7) 0.0164(4) Uani 1 1 d . A 1
O2 O 0.83551(15) 0.8236(3) 0.70922(7) 0.0177(4) Uani 1 1 d . . .
O3 O 1.03914(15) 0.7923(3) 0.61407(6) 0.0154(4) Uani 1 1 d . . 1
O4 O 0.90980(17) 0.7100(3) 0.48363(7) 0.0218(5) Uani 1 1 d . . .
O5 O 1.25468(18) 0.7042(3) 0.56302(8) 0.0266(5) Uani 1 1 d D . 1
H5 H 1.246(3) 0.765(4) 0.5860(5) 0.040 Uiso 1 1 d D B 1
O5S O 0.6427(3) 1.1461(5) 0.74085(11) 0.0241(7) Uiso 0.70 1 d PD C 1
H5S H 0.633(5) 1.260(3) 0.7478(8) 0.036 Uiso 0.70 1 d PD D 1
O6 O 1.10183(15) 1.0887(3) 0.66281(7) 0.0165(4) Uani 1 1 d . . .
O7 O 1.15233(16) 0.6103(3) 0.67927(7) 0.0158(4) Uani 1 1 d . . .
N1 N 1.00247(17) 0.8303(3) 0.70513(7) 0.0113(4) Uani 1 1 d . . .
N2 N 1.05126(19) 0.7938(4) 0.53114(8) 0.0165(5) Uani 1 1 d . . 1
H2 H 1.075(3) 0.829(4) 0.5555(12) 0.013(8) Uiso 1 1 d . E 1
C1 C 1.1404(2) 0.8419(4) 0.76818(9) 0.0156(6) Uani 1 1 d . . .
H1A H 1.1636 0.9087 0.7957 0.019 Uiso 1 1 calc R . .
H1B H 1.1516 0.7086 0.7738 0.019 Uiso 1 1 calc R . .
C1S C 1.3422(2) 0.8109(5) 0.66284(10) 0.0213(6) Uani 1 1 d . . .
H1SA H 1.3680 0.8934 0.6871 0.032 Uiso 1 1 calc R A 1
H1SB H 1.3884 0.8093 0.6422 0.032 Uiso 1 1 calc R A 1
H1SC H 1.3355 0.6861 0.6739 0.032 Uiso 1 1 calc R A 1
C2 C 1.0270(2) 0.8776(4) 0.75295(9) 0.0144(5) Uani 1 1 d . . .
H2A H 0.9876 0.7996 0.7696 0.017 Uiso 1 1 calc R . .
H2B H 1.0110 1.0085 0.7576 0.017 Uiso 1 1 calc R . .
C3 C 0.9033(2) 0.8148(4) 0.68627(9) 0.0121(5) Uani 1 1 d . . .
C4 C 0.8731(2) 0.7877(4) 0.63669(9) 0.0112(5) Uani 1 1 d . . .
C5 C 0.9375(2) 0.7825(4) 0.60483(9) 0.0111(5) Uani 1 1 d . . .
C5S C 0.6237(6) 1.1562(12) 0.6900(3) 0.055(2) Uiso 0.70 1 d PD C 1
H5SA H 0.6175 1.2855 0.6808 0.083 Uiso 0.70 1 calc PR C 1
H5SB H 0.5620 1.0902 0.6782 0.083 Uiso 0.70 1 calc PR C 1
H5SC H 0.6797 1.0993 0.6792 0.083 Uiso 0.70 1 calc PR C 1
C6 C 0.8934(2) 0.7626(4) 0.55917(9) 0.0123(5) Uani 1 1 d . . .
C7 C 0.7876(2) 0.7496(4) 0.54672(9) 0.0141(5) Uani 1 1 d . . .
H7 H 0.7598 0.7369 0.5168 0.017 Uiso 1 1 calc R . .
C8 C 0.7228(2) 0.7548(4) 0.57725(9) 0.0139(5) Uani 1 1 d . . .
C9 C 0.7675(2) 0.7729(4) 0.62184(9) 0.0131(5) Uani 1 1 d . . .
H9 H 0.7251 0.7753 0.6429 0.016 Uiso 1 1 calc R . .
C10 C 0.6068(2) 0.7413(5) 0.56374(10) 0.0193(6) Uani 1 1 d . . .
C11 C 0.5563(3) 0.9132(6) 0.58077(13) 0.0368(9) Uani 1 1 d . . .
H11A H 0.4837 0.9032 0.5723 0.055 Uiso 1 1 calc R . .
H11B H 0.5794 1.0254 0.5682 0.055 Uiso 1 1 calc R . .
H11C H 0.5741 0.9187 0.6125 0.055 Uiso 1 1 calc R . .
C12 C 0.5728(2) 0.7342(6) 0.51328(11) 0.0277(7) Uani 1 1 d . . .
H12A H 0.5946 0.8467 0.5003 0.042 Uiso 1 1 calc R . .
H12B H 0.5000 0.7249 0.5063 0.042 Uiso 1 1 calc R . .
H12C H 0.6027 0.6266 0.5017 0.042 Uiso 1 1 calc R . .
C13 C 0.5690(3) 0.5610(6) 0.58337(14) 0.0420(11) Uani 1 1 d . . .
H13A H 0.5865 0.5653 0.6151 0.063 Uiso 1 1 calc R . .
H13B H 0.6006 0.4535 0.5726 0.063 Uiso 1 1 calc R . .
H13C H 0.4965 0.5518 0.5747 0.063 Uiso 1 1 calc R . .
C14 C 0.9522(2) 0.7535(4) 0.52149(9) 0.0145(5) Uani 1 1 d . . .
C15 C 1.1214(2) 0.7737(5) 0.50044(10) 0.0185(6) Uani 1 1 d . . .
H15A H 1.1024 0.8583 0.4755 0.022 Uiso 1 1 calc R . 1
H15B H 1.1196 0.6458 0.4893 0.022 Uiso 1 1 calc R . 1
C16 C 1.2271(2) 0.8206(5) 0.52494(11) 0.0249(7) Uani 1 1 d D . 1
H16A H 1.2757 0.8033 0.5052 0.030 Uiso 1 1 calc R . 1
H16B H 1.2293 0.9515 0.5340 0.030 Uiso 1 1 calc R . 1
O4S O 0.4408(2) 1.1864(5) 0.75604(12) 0.0563(9) Uani 1 1 d . . .
H4S H 0.5009 1.1765 0.7507 0.084 Uiso 1 1 d R . .
C4S C 0.4351(4) 1.0988(9) 0.7903(2) 0.0792(19) Uani 1 1 d . . .
H4SA H 0.4631 1.1741 0.8155 0.119 Uiso 1 1 d R . .
H4SB H 0.4725 0.9831 0.7910 0.119 Uiso 1 1 d R . .
H4SC H 0.3649 1.0718 0.7910 0.119 Uiso 1 1 d R . .
O6S O 0.6299(5) 1.0964(11) 0.6955(2) 0.0097(14) Uiso 0.30 1 d P F 2
H6S H 0.6893 1.0609 0.6996 0.015 Uiso 0.30 1 calc PR F 2
C6S C 0.6180(8) 1.2574(14) 0.7293(3) 0.017(2) Uiso 0.30 1 d P F 2
H6SA H 0.6006 1.3728 0.7135 0.026 Uiso 0.30 1 calc PR F 2
H6SB H 0.6810 1.2731 0.7497 0.026 Uiso 0.30 1 calc PR F 2
H6SC H 0.5651 1.2247 0.7454 0.026 Uiso 0.30 1 calc PR F 2
O3S O 0.9373(2) 1.3018(4) 0.61922(10) 0.0394(7) Uani 1 1 d . . .
H3S H 0.966(4) 1.217(8) 0.6339(18) 0.065(17) Uiso 1 1 d . . .
C3S C 0.8312(3) 1.2698(5) 0.60787(12) 0.0277(7) Uani 1 1 d . . .
H3SA H 0.8033 1.2538 0.6344 0.042 Uiso 1 1 calc R . .
H3SB H 0.8189 1.1584 0.5900 0.042 Uiso 1 1 calc R . .
H3SC H 0.7993 1.3756 0.5915 0.042 Uiso 1 1 calc R . .
O2S O 1.28237(17) 1.2419(3) 0.63430(7) 0.0214(5) Uani 1 1 d . . .
H2S H 1.265(3) 1.132(6) 0.6328(14) 0.038(13) Uiso 1 1 d . . .
C2S C 1.3624(3) 1.2689(5) 0.61042(14) 0.0340(8) Uani 1 1 d . . .
H2SA H 1.3405 1.2305 0.5802 0.051 Uiso 1 1 calc R . .
H2SB H 1.4202 1.1951 0.6236 0.051 Uiso 1 1 calc R . .
H2SC H 1.3810 1.3996 0.6113 0.051 Uiso 1 1 calc R . .
Os1A Os 1.1642(8) 0.8127(14) 0.5968(3) 0.0093(18) Uiso 0.01 1 d P . 2

loop_
_atom_site_aniso_label
_atom_site_aniso_U_11
_atom_site_aniso_U_22
_atom_site_aniso_U_33
_atom_site_aniso_U_23
_atom_site_aniso_U_13
_atom_site_aniso_U_12
Os1 0.01078(5) 0.01189(6) 0.00825(5) 0.00000(4) 0.00081(4) 0.00045(4)
K1 0.0218(3) 0.0204(3) 0.0150(3) -0.0004(2) 0.0079(2) -0.0011(2)
K2 0.0244(3) 0.0257(3) 0.0152(3) -0.0065(3) -0.0002(2) 0.0049(3)
O1 0.0152(10) 0.0198(10) 0.0109(9) 0.0002(8) -0.0005(7) -0.0017(8)
O1S 0.0119(9) 0.0227(11) 0.0152(10) 0.0032(8) 0.0038(8) 0.0019(8)
O2 0.0143(10) 0.0278(12) 0.0119(10) -0.0001(8) 0.0048(8) 0.0014(8)
O3 0.0098(9) 0.0266(11) 0.0095(9) -0.0016(8) 0.0010(7) 0.0000(8)
O4 0.0253(12) 0.0296(12) 0.0108(10) -0.0051(9) 0.0038(8) -0.0043(9)
O5 0.0257(12) 0.0332(13) 0.0202(12) -0.0031(10) 0.0021(10) 0.0083(10)
O6 0.0151(10) 0.0172(10) 0.0165(10) 0.0029(8) 0.0015(8) 0.0027(8)
O7 0.0163(10) 0.0151(10) 0.0151(10) -0.0002(8) 0.0006(8) 0.0012(8)
N1 0.0133(11) 0.0150(11) 0.0058(10) -0.0006(8) 0.0026(8) -0.0007(9)
N2 0.0173(12) 0.0249(13) 0.0081(11) -0.0025(10) 0.0045(9) -0.0022(10)
C1 0.0174(14) 0.0174(14) 0.0105(13) 0.0007(10) -0.0017(10) -0.0004(11)
C1S 0.0150(14) 0.0312(17) 0.0184(15) 0.0037(12) 0.0046(11) 0.0038(12)
C2 0.0172(14) 0.0170(14) 0.0083(12) -0.0004(10) 0.0005(10) 0.0015(10)
C3 0.0145(13) 0.0120(13) 0.0100(12) 0.0025(9) 0.0029(10) 0.0010(10)
C4 0.0140(13) 0.0113(12) 0.0081(12) 0.0006(9) 0.0018(10) -0.0005(10)
C5 0.0117(12) 0.0104(12) 0.0109(12) 0.0004(10) 0.0009(10) -0.0013(9)
C6 0.0157(13) 0.0126(13) 0.0097(12) -0.0007(10) 0.0048(10) -0.0003(10)
C7 0.0177(14) 0.0129(13) 0.0111(13) 0.0010(10) 0.0011(10) -0.0025(10)
C8 0.0143(13) 0.0125(13) 0.0141(13) 0.0012(10) 0.0001(10) -0.0018(10)
C9 0.0139(13) 0.0127(13) 0.0131(13) 0.0014(10) 0.0031(10) -0.0005(10)
C10 0.0144(14) 0.0276(17) 0.0153(14) -0.0001(12) 0.0012(11) -0.0032(12)
C11 0.0183(17) 0.059(3) 0.0306(19) -0.0116(18) -0.0027(14) 0.0113(16)
C12 0.0158(15) 0.047(2) 0.0180(16) -0.0036(14) -0.0034(12) -0.0051(14)
C13 0.0273(19) 0.055(3) 0.040(2) 0.0201(19) -0.0057(16) -0.0230(18)
C14 0.0183(14) 0.0143(14) 0.0111(13) -0.0014(10) 0.0028(10) 0.0002(10)
C15 0.0215(15) 0.0228(15) 0.0130(14) 0.0012(11) 0.0079(11) -0.0004(12)
C16 0.0206(16) 0.0347(19) 0.0211(16) 0.0002(13) 0.0086(12) -0.0023(13)
O4S 0.0280(16) 0.090(3) 0.052(2) -0.0053(19) 0.0091(14) 0.0014(16)
C4S 0.048(3) 0.081(4) 0.105(5) -0.011(4) 0.006(3) -0.014(3)
O3S 0.0283(14) 0.0340(15) 0.0535(19) 0.0169(13) 0.0010(13) 0.0065(11)
C3S 0.0313(18) 0.0267(17) 0.0261(17) 0.0014(14) 0.0077(14) 0.0013(14)
O2S 0.0249(12) 0.0192(12) 0.0235(12) 0.0015(9) 0.0131(9) -0.0011(9)
C2S 0.0300(19) 0.0322(19) 0.046(2) 0.0060(17) 0.0245(17) 0.0005(15)

loop_
_atom_type_symbol
_atom_type_description
_atom_type_scat_dispersion_real
_atom_type_scat_dispersion_imag
_atom_type_scat_source
C C 0.0033 0.0016 'International Tables Vol C Tables 4.2.6.8 and 6.1.1.4'
H H 0.0000 0.0000 'International Tables Vol C Tables 4.2.6.8 and 6.1.1.4'
K K 0.2009 0.2494 'International Tables Vol C Tables 4.2.6.8 and 6.1.1.4'
N N 0.0061 0.0033 'International Tables Vol C Tables 4.2.6.8 and 6.1.1.4'
O O 0.0106 0.0060 'International Tables Vol C Tables 4.2.6.8 and 6.1.1.4'
Os Os -1.2165 7.6030 'International Tables Vol C Tables 4.2.6.8 and 6.1.1.4'

loop_
_geom_angle_atom_site_label_1
_geom_angle_atom_site_label_2
_geom_angle_atom_site_label_3
_geom_angle
_geom_angle_site_symmetry_1
_geom_angle_site_symmetry_3
K1 Os1 K2 148.517(15) 2_756 3_766
O1 Os1 K1 50.57(6) . 2_756
O1 Os1 K2 133.32(6) . 3_766
O1 Os1 O1S 96.69(8) . .
O1 Os1 O3 178.55(8) . .
O1S Os1 K1 75.90(6) . 2_756
O1S Os1 K2 72.62(6) . 3_766
O3 Os1 K1 130.20(6) . 2_756
O3 Os1 K2 46.93(6) . 3_766
O3 Os1 O1S 84.74(8) . .
O6 Os1 K1 45.48(7) . 2_756
O6 Os1 K2 129.78(7) . 3_766
O6 Os1 O1 92.49(9) . .
O6 Os1 O1S 84.49(9) . .
O6 Os1 O3 87.85(9) . .
O6 Os1 N1 93.63(9) . .
O7 Os1 K1 134.72(7) . 2_756
O7 Os1 K2 42.99(7) . 3_766
O7 Os1 O1 92.13(9) . .
O7 Os1 O1S 85.99(9) . .
O7 Os1 O3 87.75(9) . .
O7 Os1 O6 169.84(10) . .
O7 Os1 N1 95.81(10) . .
N1 Os1 K1 103.54(7) . 2_756
N1 Os1 K2 107.92(7) . 3_766
N1 Os1 O1 84.46(9) . .
N1 Os1 O1S 177.84(9) . .
N1 Os1 O3 94.12(9) . .
Os1 K1 K2 74.891(16) 2_746 4_576
O1 K1 Os1 31.68(4) 2_746 2_746
O1 K1 K2 106.51(4) 2_746 4_576
O1 K1 O5S 146.83(8) 2_746 .
O1 K1 C4S 70.18(12) 2_746 2_646
O2 K1 Os1 97.36(5) . 2_746
O2 K1 K2 124.44(5) . 4_576
O2 K1 O1 78.07(6) . 2_746
O2 K1 O5S 82.14(8) . .
O2 K1 O6 100.97(7) . 2_746
O2 K1 O7 94.21(7) . 2_756
O2 K1 O4S 102.30(9) . 2_646
O2 K1 C4S 83.53(14) . 2_646
O2 K1 O2S 162.68(7) . 2_746
O5S K1 Os1 178.43(7) . 2_746
O5S K1 K2 106.63(7) . 4_576
O5S K1 C4S 81.41(13) . 2_646
O6 K1 Os1 26.24(4) 2_746 2_746
O6 K1 K2 51.38(4) 2_746 4_576
O6 K1 O1 56.14(6) 2_746 2_746
O6 K1 O5S 155.31(8) 2_746 .
O6 K1 C4S 123.21(12) 2_746 2_646
O7 K1 Os1 111.08(5) 2_756 2_746
O7 K1 K2 44.48(4) 2_756 4_576
O7 K1 O1 136.96(6) 2_756 2_746
O7 K1 O5S 70.46(8) 2_756 .
O7 K1 O6 84.86(6) 2_756 2_746
O7 K1 C4S 151.81(12) 2_756 2_646
O7 K1 O2S 79.42(7) 2_756 2_746
O4S K1 Os1 104.03(8) 2_646 2_746
O4S K1 K2 133.18(8) 2_646 4_576
O4S K1 O1 83.84(9) 2_646 2_746
O4S K1 O5S 74.66(10) 2_646 .
O4S K1 O6 127.41(9) 2_646 2_746
O4S K1 O7 138.72(10) 2_646 2_756
O4S K1 C4S 21.17(13) 2_646 2_646
O4S K1 O2S 92.86(9) 2_646 2_746
C4S K1 Os1 97.05(11) 2_646 2_746
C4S K1 K2 151.30(13) 2_646 4_576
O2S K1 Os1 70.53(5) 2_746 2_746
O2S K1 K2 41.63(5) 2_746 4_576
O2S K1 O1 95.51(7) 2_746 2_746
O2S K1 O5S 110.28(8) 2_746 .
O2S K1 O6 62.64(7) 2_746 2_746
O2S K1 C4S 109.67(14) 2_746 2_646
O3 K2 Os1 31.02(4) 3_766 3_766
O3 K2 O5 74.26(6) 3_766 3_766
O3 K2 O6 120.27(6) 3_766 3_776
O3 K2 N2 48.72(6) 3_766 3_766
O3 K2 C5 21.55(6) 3_766 3_766
O3 K2 C2S 128.45(8) 3_766 3_776
O4 K2 Os1 150.27(6) . 3_766
O4 K2 O3 122.17(7) . 3_766
O4 K2 O5 84.44(7) . 3_766
O4 K2 O6 108.38(7) . 3_776
O4 K2 O7 172.79(7) . 3_766
O4 K2 N2 75.69(7) . 3_766
O4 K2 C5 112.08(7) . 3_766
O4 K2 O3S 99.48(9) . 3_776
O4 K2 O2S 100.17(7) . 3_776
O4 K2 C2S 86.98(9) . 3_776
O4 K2 Os1A 110.9(2) . 3_766
O5 K2 Os1 75.58(5) 3_766 3_766
O5 K2 O6 144.23(6) 3_766 3_776
O5 K2 N2 52.07(6) 3_766 3_766
O5 K2 C5 91.11(6) 3_766 3_766
O5 K2 C2S 66.98(8) 3_766 3_776
O6 K2 Os1 100.61(4) 3_776 3_766
O6 K2 N2 162.27(6) 3_776 3_766
O6 K2 C5 112.92(6) 3_776 3_766
O6 K2 C2S 80.18(7) 3_776 3_776
O7 K2 Os1 24.82(4) 3_766 3_766
O7 K2 O3 54.70(6) 3_766 3_766
O7 K2 O5 88.38(6) 3_766 3_766
O7 K2 O6 77.96(6) 3_766 3_776
O7 K2 N2 99.33(6) 3_766 3_766
O7 K2 C5 67.29(6) 3_766 3_766
O7 K2 C2S 90.84(8) 3_766 3_776
O7 K2 Os1A 62.4(2) 3_766 3_766
N2 K2 Os1 74.68(5) 3_766 3_766
N2 K2 C5 51.19(6) 3_766 3_766
N2 K2 C2S 117.49(8) 3_766 3_776
C5 K2 Os1 47.85(4) 3_766 3_766
O3S K2 Os1 91.05(7) 3_776 3_766
O3S K2 O3 84.41(8) 3_776 3_766
O3S K2 O5 156.68(8) 3_776 3_766
O3S K2 O6 56.23(7) 3_776 3_776
O3S K2 O7 86.86(8) 3_776 3_766
O3S K2 N2 106.34(8) 3_776 3_766
O3S K2 C5 66.02(8) 3_776 3_766
O3S K2 C2S 135.87(9) 3_776 3_776
O3S K2 Os1A 122.2(2) 3_776 3_766
O2S K2 Os1 100.26(5) 3_776 3_766
O2S K2 O3 130.27(7) 3_776 3_766
O2S K2 O5 86.31(7) 3_776 3_766
O2S K2 O6 59.00(6) 3_776 3_776
O2S K2 O7 79.99(7) 3_776 3_766
O2S K2 N2 138.27(7) 3_776 3_766
O2S K2 C5 147.25(7) 3_776 3_766
O2S K2 O3S 115.23(8) 3_776 3_776
O2S K2 C2S 22.31(8) 3_776 3_776
O2S K2 Os1A 106.5(2) 3_776 3_766
C2S K2 Os1 104.63(7) 3_776 3_766
C2S K2 C5 149.97(8) 3_776 3_766
Os1A K2 Os1 42.0(2) 3_766 3_766
Os1A K2 O3 37.7(2) 3_766 3_766
Os1A K2 O5 37.4(2) 3_766 3_766
Os1A K2 O6 140.1(2) 3_766 3_776
Os1A K2 N2 43.1(2) 3_766 3_766
Os1A K2 C5 57.3(2) 3_766 3_766
Os1A K2 C2S 94.9(2) 3_766 3_776
Os1 O1 K1 97.76(7) . 2_756
C1 O1 Os1 109.43(16) . .
C1 O1 K1 124.35(16) . 2_756
C1S O1S Os1 117.79(18) . .
C3 O2 K1 158.66(18) . .
Os1 O3 K2 102.05(8) . 3_766
C5 O3 Os1 124.45(17) . .
C5 O3 K2 106.34(16) . 3_766
C14 O4 K2 159.1(2) . .
K2 O5 H5 82(3) 3_766 .
C16 O5 K2 124.50(18) . 3_766
C16 O5 H5 109.2(17) . .
K1 O5S H5S 141(2) . .
C5S O5S K1 114.7(4) . .
C5S O5S H5S 101.8(18) . .
Os1 O6 K1 108.27(9) . 2_756
Os1 O6 K2 148.10(10) . 3_776
K1 O6 K2 84.40(6) 2_756 3_776
Os1 O7 K1 154.44(10) . 2_746
Os1 O7 K2 112.19(9) . 3_766
K1 O7 K2 92.07(6) 2_746 3_766
C2 N1 Os1 113.25(17) . .
C3 N1 Os1 127.67(19) . .
C3 N1 C2 117.9(2) . .
K2 N2 H2 71(2) 3_766 .
C14 N2 K2 95.38(17) . 3_766
C14 N2 H2 119(3) . .
C14 N2 C15 124.4(3) . .
C15 N2 K2 101.14(18) . 3_766
C15 N2 H2 117(3) . .
O1 C1 H1A 109.3 . .
O1 C1 H1B 109.3 . .
O1 C1 C2 111.8(2) . .
H1A C1 H1B 107.9 . .
C2 C1 H1A 109.3 . .
C2 C1 H1B 109.3 . .
N1 C2 C1 107.2(2) . .
N1 C2 H2A 110.3 . .
N1 C2 H2B 110.3 . .
C1 C2 H2A 110.3 . .
C1 C2 H2B 110.3 . .
H2A C2 H2B 108.5 . .
O2 C3 N1 120.7(3) . .
O2 C3 C4 119.0(2) . .
N1 C3 C4 120.3(2) . .
C5 C4 C3 127.7(2) . .
C9 C4 C3 114.0(2) . .
C9 C4 C5 118.3(2) . .
O3 C5 K2 52.11(13) . 3_766
O3 C5 C4 124.9(2) . .
O3 C5 C6 116.0(2) . .
C4 C5 K2 124.87(18) . 3_766
C4 C5 C6 119.0(2) . .
C6 C5 K2 91.02(16) . 3_766
C5 C6 C14 125.1(2) . .
C7 C6 C5 119.7(3) . .
C7 C6 C14 115.2(2) . .
C6 C7 H7 118.8 . .
C8 C7 C6 122.5(3) . .
C8 C7 H7 118.8 . .
C7 C8 C9 117.1(3) . .
C7 C8 C10 122.7(3) . .
C9 C8 C10 120.3(3) . .
C4 C9 H9 118.2 . .
C8 C9 C4 123.5(3) . .
C8 C9 H9 118.2 . .
C8 C10 C13 109.4(3) . .
C11 C10 C8 110.1(3) . .
C11 C10 C12 107.5(3) . .
C11 C10 C13 109.6(3) . .
C12 C10 C8 112.1(3) . .
C12 C10 C13 108.0(3) . .
C10 C11 H11A 109.5 . .
C10 C11 H11B 109.5 . .
C10 C11 H11C 109.5 . .
H11A C11 H11B 109.5 . .
H11A C11 H11C 109.5 . .
H11B C11 H11C 109.5 . .
C10 C12 H12A 109.5 . .
C10 C12 H12B 109.5 . .
C10 C12 H12C 109.5 . .
H12A C12 H12B 109.5 . .
H12A C12 H12C 109.5 . .
H12B C12 H12C 109.5 . .
C10 C13 H13A 109.5 . .
C10 C13 H13B 109.5 . .
C10 C13 H13C 109.5 . .
H13A C13 H13B 109.5 . .
H13A C13 H13C 109.5 . .
H13B C13 H13C 109.5 . .
O4 C14 N2 122.1(3) . .
O4 C14 C6 121.0(3) . .
N2 C14 C6 116.9(2) . .
N2 C15 H15A 110.1 . .
N2 C15 H15B 110.1 . .
N2 C15 C16 108.1(2) . .
H15A C15 H15B 108.4 . .
C16 C15 H15A 110.1 . .
C16 C15 H15B 110.1 . .
O5 C16 C15 111.1(3) . .
O5 C16 H16A 109.4 . .
O5 C16 H16B 109.4 . .
C15 C16 H16A 109.4 . .
C15 C16 H16B 109.4 . .
H16A C16 H16B 108.0 . .
K1 O4S H4S 143.3 2_656 .
C4S O4S K1 106.9(3) . 2_656
C4S O4S H4S 109.0 . .
K1 C4S H4SA 115.2 2_656 .
K1 C4S H4SB 135.1 2_656 .
K1 C4S H4SC 58.4 2_656 .
O4S C4S K1 51.9(3) . 2_656
O4S C4S H4SA 109.2 . .
O4S C4S H4SB 109.8 . .
O4S C4S H4SC 109.1 . .
H4SA C4S H4SB 109.6 . .
H4SA C4S H4SC 109.6 . .
H4SB C4S H4SC 109.6 . .
C6S O6S H6S 109.5 . .
O6S C6S H5S 129(2) . .
O6S C6S H6SA 109.5 . .
O6S C6S H6SB 109.5 . .
O6S C6S H6SC 109.5 . .
H6SA C6S H6SB 109.5 . .
H6SA C6S H6SC 109.5 . .
H6SB C6S H6SC 109.5 . .
K2 O3S H3S 92(4) 3_776 .
C3S O3S K2 149.4(2) . 3_776
C3S O3S H3S 112(4) . .
O3S C3S H3SA 109.5 . .
O3S C3S H3SB 109.5 . .
O3S C3S H3SC 109.5 . .
H3SA C3S H3SB 109.5 . .
H3SA C3S H3SC 109.5 . .
H3SB C3S H3SC 109.5 . .
K1 O2S H2S 96(3) 2_756 .
K2 O2S K1 95.05(7) 3_776 2_756
K2 O2S H2S 104(3) 3_776 .
C2S O2S K1 137.1(2) . 2_756
C2S O2S K2 111.3(2) . 3_776
C2S O2S H2S 109(3) . .
K2 C2S H2SA 81.3 3_776 .
K2 C2S H2SB 155.6 3_776 .
K2 C2S H2SC 86.0 3_776 .
O2S C2S K2 46.38(16) . 3_776
O2S C2S H2SA 109.5 . .
O2S C2S H2SB 109.5 . .
O2S C2S H2SC 109.5 . .
H2SA C2S H2SB 109.5 . .
H2SA C2S H2SC 109.5 . .
H2SB C2S H2SC 109.5 . .
K2 Os1A H5 87.5(16) 3_766 .
K2 Os1A H2 85.3(12) 3_766 .
H5 Os1A H2 112.4(18) . .

loop_
_geom_bond_atom_site_label_1
_geom_bond_atom_site_label_2
_geom_bond_distance
_geom_bond_site_symmetry_2
Os1 K1 3.7689(7) 2_756
Os1 K2 3.8450(7) 3_766
Os1 O1 1.9974(19) .
Os1 O1S 2.115(2) .
Os1 O3 2.0263(19) .
Os1 O6 1.755(2) .
Os1 O7 1.743(2) .
Os1 N1 1.977(2) .
K1 Os1 3.7689(7) 2_746
K1 K2 4.0388(9) 4_576
K1 O1 2.938(2) 2_746
K1 O2 2.619(2) .
K1 O5S 2.999(3) .
K1 O6 2.830(2) 2_746
K1 O7 2.779(2) 2_756
K1 O4S 2.690(3) 2_646
K1 C4S 3.271(7) 2_646
K1 O2S 2.781(2) 2_746
K2 Os1 3.8450(7) 3_766
K2 O3 2.872(2) 3_766
K2 O4 2.592(2) .
K2 O5 3.035(3) 3_766
K2 O6 3.171(2) 3_776
K2 O7 2.832(2) 3_766
K2 N2 3.299(3) 3_766
K2 C5 3.492(3) 3_766
K2 O3S 2.715(3) 3_776
K2 O2S 2.694(2) 3_776
K2 C2S 3.466(4) 3_776
K2 Os1A 2.832(10) 3_766
O1 K1 2.938(2) 2_756
O1 C1 1.438(4) .
O1S C1S 1.424(3) .
O2 C3 1.243(3) .
O3 K2 2.872(2) 3_766
O3 C5 1.337(3) .
O4 C14 1.235(3) .
O5 K2 3.035(3) 3_766
O5 H5 0.852(10) .
O5 C16 1.424(4) .
O5S H5S 0.852(10) .
O5S C5S 1.536(9) .
O6 K1 2.830(2) 2_756
O6 K2 3.171(2) 3_776
O7 K1 2.779(2) 2_746
O7 K2 2.832(2) 3_766
N1 C2 1.482(3) .
N1 C3 1.351(3) .
N2 K2 3.299(3) 3_766
N2 H2 0.80(4) .
N2 C14 1.334(4) .
N2 C15 1.448(4) .
C1 H1A 0.9700 .
C1 H1B 0.9700 .
C1 C2 1.524(4) .
C1S H1SA 0.9600 .
C1S H1SB 0.9600 .
C1S H1SC 0.9600 .
C2 H2A 0.9700 .
C2 H2B 0.9700 .
C3 C4 1.513(4) .
C4 C5 1.413(4) .
C4 C9 1.406(4) .
C5 K2 3.492(3) 3_766
C5 C6 1.425(4) .
C5S H5SA 0.9600 .
C5S H5SB 0.9600 .
C5S H5SC 0.9600 .
C6 C7 1.398(4) .
C6 C14 1.510(4) .
C7 H7 0.9300 .
C7 C8 1.384(4) .
C8 C9 1.396(4) .
C8 C10 1.533(4) .
C9 H9 0.9300 .
C10 C11 1.531(5) .
C10 C12 1.532(4) .
C10 C13 1.538(5) .
C11 H11A 0.9600 .
C11 H11B 0.9600 .
C11 H11C 0.9600 .
C12 H12A 0.9600 .
C12 H12B 0.9600 .
C12 H12C 0.9600 .
C13 H13A 0.9600 .
C13 H13B 0.9600 .
C13 H13C 0.9600 .
C15 H15A 0.9700 .
C15 H15B 0.9700 .
C15 C16 1.512(4) .
C16 H16A 0.9700 .
C16 H16B 0.9700 .
O4S K1 2.690(3) 2_656
O4S H4S 0.8501 .
O4S C4S 1.235(7) .
C4S K1 3.271(7) 2_656
C4S H4SA 0.9594 .
C4S H4SB 0.9601 .
C4S H4SC 0.9597 .
O6S H6S 0.8200 .
O6S C6S 1.569(12) .
C6S H5S 0.57(3) .
C6S H6SA 0.9600 .
C6S H6SB 0.9600 .
C6S H6SC 0.9600 .
O3S K2 2.715(3) 3_776
O3S H3S 0.81(5) .
O3S C3S 1.415(4) .
C3S H3SA 0.9600 .
C3S H3SB 0.9600 .
C3S H3SC 0.9600 .
O2S K1 2.781(2) 2_756
O2S K2 2.694(2) 3_776
O2S H2S 0.81(4) .
O2S C2S 1.413(4) .
C2S K2 3.466(4) 3_776
C2S H2SA 0.9600 .
C2S H2SB 0.9600 .
C2S H2SC 0.9600 .
Os1A K2 2.832(10) 3_766
Os1A H5 1.24(3) .
Os1A H2 1.58(4) .

loop_
_geom_hbond_atom_site_label_D
_geom_hbond_atom_site_label_H
_geom_hbond_atom_site_label_A
_geom_hbond_distance_DH
_geom_hbond_distance_HA
_geom_hbond_distance_DA
_geom_hbond_angle_DHA
O5 H5 O1S 0.852(10) 1.865(11) 2.709(3) 170(3)
N2 H2 O3 0.80(4) 1.95(4) 2.575(3) 135(3)
O4S H4S O5S 0.85 1.98 2.831(5) 177.3
O3S H3S O6 0.81(5) 2.08(5) 2.802(3) 149(5)
O2S H2S O1S 0.81(4) 1.86(4) 2.660(3) 168(4)
